data_7101477
loop_
_publ_author_name
'Arindam Banerjee'
'Apurba Kumar Das'
'Michael G.B Drew'
'Sudpita Ray'

_publ_section_title
;
A short water-soluble self-assembling peptide forms
amyloid-like fibrils
;
_journal_issue 40
_journal_name_full 'Chemical Communications'
_journal_paper_doi 10.1039/b607657b
_journal_year 2006
_chemical_formula_sum 'C59 H112 F3 N12 O18.5'
_chemical_formula_weight 1342.61
_chemical_name_systematic
;
?
;
_space_group_IT_number 1
_symmetry_cell_setting triclinic
_symmetry_space_group_name_Hall 'P 1'
_symmetry_space_group_name_H-M 'P 1'
_atom_sites_solution_hydrogens geom
_atom_sites_solution_primary direct
_atom_sites_solution_secondary difmap
_audit_creation_method SHELXL-97
_cell_angle_alpha 101.369(5)
_cell_angle_beta 105.131(5)
_cell_angle_gamma 90.220(4)
_cell_formula_units_Z 1
_cell_length_a 9.6224(5)
_cell_length_b 14.0220(8)
_cell_length_c 16.2566(9)
_cell_measurement_temperature 293(2)
_cell_volume 2072.3(2)
_computing_cell_refinement XDS
_computing_data_collection 'XDS (Kabsch, 1988)'
_computing_data_reduction XDS
_computing_molecular_graphics PLATON(Spek,2004)
_computing_structure_refinement 'SHELXL-97 (Sheldrick, 1997)'
_computing_structure_solution 'SHELXS-97 (Sheldrick, 1997)'
_diffrn_ambient_temperature 293(2)
_diffrn_measured_fraction_theta_full 0.924
_diffrn_measured_fraction_theta_max 0.924
_diffrn_measurement_device 'Marresearch Image Plate'
_diffrn_measurement_method '95 frames at 2^o intervals, counting time 2 min.'
_diffrn_radiation_monochromator graphite
_diffrn_radiation_source 'fine-focus sealed tube'
_diffrn_radiation_type MoK\a
_diffrn_radiation_wavelength 0.71073
_diffrn_reflns_av_R_equivalents 0.0348
_diffrn_reflns_av_sigmaI/netI 0.0208
_diffrn_reflns_limit_h_max 10
_diffrn_reflns_limit_h_min -11
_diffrn_reflns_limit_k_max 16
_diffrn_reflns_limit_k_min -16
_diffrn_reflns_limit_l_max 19
_diffrn_reflns_limit_l_min -18
_diffrn_reflns_number 11423
_diffrn_reflns_theta_full 25.00
_diffrn_reflns_theta_max 25.00
_diffrn_reflns_theta_min 2.18
_exptl_absorpt_coefficient_mu 0.084
_exptl_absorpt_correction_type none
_exptl_crystal_colour white
_exptl_crystal_density_diffrn 1.076
_exptl_crystal_density_method 'not measured'
_exptl_crystal_description block
_exptl_crystal_F_000 725
_exptl_crystal_size_max 0.20
_exptl_crystal_size_mid 0.15
_exptl_crystal_size_min 0.15
_refine_diff_density_max 1.098
_refine_diff_density_min -0.464
_refine_diff_density_rms 0.147
_refine_ls_abs_structure_details 'Flack H D (1983), Acta Cryst. A39, 876-881'
_refine_ls_abs_structure_Flack 3.6(19)
_refine_ls_extinction_method none
_refine_ls_goodness_of_fit_ref 1.466
_refine_ls_hydrogen_treatment mixed
_refine_ls_matrix_type full
_refine_ls_number_parameters 854
_refine_ls_number_reflns 9075
_refine_ls_number_restraints 3
_refine_ls_restrained_S_all 1.465
_refine_ls_R_factor_all 0.1376
_refine_ls_R_factor_gt 0.1266
_refine_ls_shift/su_max 0.000
_refine_ls_shift/su_mean 0.000
_refine_ls_structure_factor_coef Fsqd
_refine_ls_weighting_details
;
w=1/[\s^2^(Fo^2^)+(0.2000P)^2^+0.0000P] where P=(Fo^2^+2Fc^2^)/3
;
_refine_ls_weighting_scheme calc
_refine_ls_wR_factor_gt 0.3202
_refine_ls_wR_factor_ref 0.3327
_reflns_number_gt 7352
_reflns_number_total 9075
_reflns_threshold_expression >2sigma(I)
_cod_data_source_file b607657b.txt
_cod_original_sg_symbol_H-M P1
_cod_original_formula_sum 'C59 H112 F3 N12 O18.50'
_cod_database_code 7101477

loop_
_symmetry_equiv_pos_as_xyz
'x, y, z'

loop_
_atom_site_label
_atom_site_type_symbol
_atom_site_fract_x
_atom_site_fract_y
_atom_site_fract_z
_atom_site_U_iso_or_equiv
_atom_site_adp_type
_atom_site_occupancy
_atom_site_symmetry_multiplicity
_atom_site_calc_flag
_atom_site_refinement_flags
O2A O 0.5970(6) 0.5169(6) 0.2540(6) 0.091(3) Uani 1 1 d .
O1A O 0.3788(7) 0.5511(6) 0.1987(5) 0.085(2) Uani 1 1 d .
C3A C 0.4699(9) 0.5146(6) 0.2515(6) 0.057(2) Uani 1 1 d .
C4A C 0.4199(8) 0.4640(6) 0.3168(6) 0.054(2) Uani 1 1 d .
H4A H 0.3143 0.4572 0.2990 0.065 Uiso 1 1 calc R
C41A C 0.4650(16) 0.5243(9) 0.4046(9) 0.091(3) Uani 1 1 d .
H41A H 0.5631 0.5486 0.4164 0.109 Uiso 1 1 calc R
H41B H 0.4575 0.4858 0.4461 0.109 Uiso 1 1 calc R
H41C H 0.4039 0.5780 0.4088 0.109 Uiso 1 1 calc R
N5A N 0.4740(6) 0.3663(4) 0.3106(4) 0.0412(13) Uani 1 1 d .
H5A H 0.5611 0.3585 0.3072 0.049 Uiso 1 1 calc R
C6A C 0.3932(7) 0.2897(5) 0.3101(4) 0.0365(14) Uani 1 1 d .
O6A O 0.2674(5) 0.2923(4) 0.3118(3) 0.0481(12) Uani 1 1 d .
C7A C 0.4679(7) 0.1919(5) 0.3034(4) 0.0407(15) Uani 1 1 d .
H7A H 0.5719 0.2070 0.3164 0.049 Uiso 1 1 calc R
C71A C 0.4198(9) 0.1271(7) 0.2134(5) 0.0547(19) Uani 1 1 d .
H71A H 0.4837 0.0728 0.2132 0.066 Uiso 1 1 calc R
C72A C 0.2683(10) 0.0831(7) 0.1902(5) 0.063(2) Uani 1 1 d .
H72J H 0.2506 0.0356 0.1367 0.076 Uiso 1 1 calc R
H72K H 0.2014 0.1334 0.1832 0.076 Uiso 1 1 calc R
H72L H 0.2563 0.0522 0.2358 0.076 Uiso 1 1 calc R
C73A C 0.4422(10) 0.1822(7) 0.1429(5) 0.0577(19) Uani 1 1 d .
H73G H 0.3729 0.2322 0.1374 0.069 Uiso 1 1 calc R
H73H H 0.5377 0.2147 0.1631 0.069 Uiso 1 1 calc R
C74A C 0.4269(12) 0.1201(8) 0.0549(6) 0.074(3) Uani 1 1 d .
H74J H 0.3350 0.0843 0.0355 0.088 Uiso 1 1 calc R
H74K H 0.5024 0.0753 0.0579 0.088 Uiso 1 1 calc R
H74L H 0.4334 0.1606 0.0147 0.088 Uiso 1 1 calc R
N8A N 0.4423(5) 0.1492(4) 0.3736(4) 0.0408(13) Uani 1 1 d .
H8A H 0.3558 0.1443 0.3784 0.049 Uiso 1 1 calc R
C9A C 0.5503(6) 0.1172(5) 0.4310(4) 0.0341(13) Uani 1 1 d .
O9A O 0.6727(5) 0.1079(4) 0.4230(3) 0.0520(13) Uani 1 1 d .
C10A C 0.5182(7) 0.1005(6) 0.5130(4) 0.0458(16) Uani 1 1 d .
H10A H 0.4137 0.0898 0.5018 0.055 Uiso 1 1 calc R
N10A N 0.5879(6) 0.0098(5) 0.5332(4) 0.0488(14) Uani 1 1 d .
H10B H 0.5391 -0.0418 0.4955 0.059 Uiso 1 1 calc R
H10C H 0.5877 0.0050 0.5870 0.059 Uiso 1 1 calc R
H10D H 0.6783 0.0121 0.5294 0.059 Uiso 1 1 calc R
C11A C 0.5686(17) 0.1883(8) 0.5858(6) 0.091(4) Uani 1 1 d .
H11A H 0.6713 0.1940 0.5883 0.109 Uiso 1 1 calc R
C12A C 0.520(2) 0.2852(9) 0.5633(9) 0.116(5) Uani 1 1 d .
H12B H 0.4166 0.2851 0.5500 0.139 Uiso 1 1 calc R
H12C H 0.5508 0.2945 0.5137 0.139 Uiso 1 1 calc R
H12D H 0.5614 0.3371 0.6120 0.139 Uiso 1 1 calc R
C13A C 0.5767(18) 0.1820(11) 0.6753(9) 0.104(4) Uani 1 1 d .
H13D H 0.6357 0.1298 0.6907 0.125 Uiso 1 1 calc R
H13E H 0.4815 0.1698 0.6806 0.125 Uiso 1 1 calc R
H13F H 0.6182 0.2423 0.7136 0.125 Uiso 1 1 calc R
C3B C 1.0225(8) 0.0163(7) 0.5978(6) 0.060(2) Uani 1 1 d .
O1B O 1.1084(5) -0.0293(5) 0.6453(4) 0.0614(16) Uani 1 1 d .
O2B O 0.8905(5) 0.0101(5) 0.5878(4) 0.0676(17) Uani 1 1 d .
C4B C 1.0880(8) 0.0931(6) 0.5606(5) 0.0505(18) Uani 1 1 d .
H4B H 1.1778 0.0697 0.5483 0.061 Uiso 1 1 calc R
C41B C 1.1234(11) 0.1886(8) 0.6290(6) 0.075(3) Uani 1 1 d .
H41A' H 1.0398 0.2066 0.6489 0.090 Uiso 1 1 calc R
H41B' H 1.1517 0.2392 0.6035 0.090 Uiso 1 1 calc R
H41C' H 1.2009 0.1798 0.6773 0.090 Uiso 1 1 calc R
N5B N 0.9912(6) 0.1086(5) 0.4809(4) 0.0473(15) Uani 1 1 d .
H5B H 0.8996 0.1053 0.4745 0.057 Uiso 1 1 calc R
C6B C 1.0427(7) 0.1281(5) 0.4170(5) 0.0412(15) Uani 1 1 d .
C7B C 0.9339(7) 0.1447(5) 0.3354(5) 0.0436(16) Uani 1 1 d .
H7B H 0.8395 0.1523 0.3474 0.052 Uiso 1 1 calc R
O6B O 1.1718(5) 0.1331(4) 0.4228(4) 0.0559(14) Uani 1 1 d .
N8B N 0.9803(6) 0.2354(4) 0.3182(4) 0.0413(13) Uani 1 1 d .
H8B H 1.0658 0.2410 0.3120 0.050 Uiso 1 1 calc R
C9B C 0.8968(7) 0.3110(6) 0.3115(4) 0.0415(16) Uani 1 1 d .
O9B O 0.7686(5) 0.3080(4) 0.3111(3) 0.0508(12) Uani 1 1 d .
C10B C 0.9687(8) 0.4060(6) 0.3088(5) 0.0505(17) Uani 1 1 d .
H10D' H 1.0564 0.3922 0.2897 0.061 Uiso 1 1 calc R
N10B N 0.8673(7) 0.4513(6) 0.2440(5) 0.0582(17) Uani 1 1 d .
H10E H 0.8407 0.4090 0.1933 0.070 Uiso 1 1 calc R
H10F H 0.9104 0.5043 0.2372 0.070 Uiso 1 1 calc R
H10G H 0.7898 0.4677 0.2626 0.070 Uiso 1 1 calc R
C71B C 0.9220(9) 0.0570(6) 0.2610(6) 0.0548(18) Uani 1 1 d .
H71B H 1.0182 0.0477 0.2518 0.066 Uiso 1 1 calc R
C72B C 0.8741(12) -0.0348(8) 0.2854(7) 0.077(3) Uani 1 1 d .
H72G H 0.7782 -0.0287 0.2923 0.092 Uiso 1 1 calc R
H72H H 0.9388 -0.0434 0.3390 0.092 Uiso 1 1 calc R
H72I H 0.8749 -0.0902 0.2402 0.092 Uiso 1 1 calc R
C73B C 0.8206(10) 0.0758(8) 0.1758(6) 0.068(2) Uani 1 1 d .
H73E H 0.8458 0.1398 0.1679 0.081 Uiso 1 1 calc R
H73F H 0.7223 0.0758 0.1806 0.081 Uiso 1 1 calc R
C74B C 0.8286(12) -0.0004(9) 0.0957(7) 0.078(3) Uani 1 1 d .
H74G H 0.7715 -0.0581 0.0922 0.094 Uiso 1 1 calc R
H74H H 0.9270 -0.0162 0.1006 0.094 Uiso 1 1 calc R
H74I H 0.7923 0.0253 0.0442 0.094 Uiso 1 1 calc R
C11B C 1.0091(11) 0.4773(7) 0.3982(6) 0.068(2) Uani 1 1 d .
H11B H 0.9199 0.4887 0.4161 0.082 Uiso 1 1 calc R
C12B C 1.1092(12) 0.4271(9) 0.4658(7) 0.082(3) Uani 1 1 d .
H12D' H 1.1434 0.4731 0.5199 0.099 Uiso 1 1 calc R
H12E H 1.1898 0.4037 0.4448 0.099 Uiso 1 1 calc R
H12F H 1.0567 0.3734 0.4746 0.099 Uiso 1 1 calc R
C13B C 1.058(4) 0.566(2) 0.386(2) 0.196(10) Uiso 1 1 d .
H13G H 1.0838 0.5561 0.3316 0.235 Uiso 1 1 calc R
H13H H 1.1403 0.5928 0.4326 0.235 Uiso 1 1 calc R
H13I H 0.9823 0.6112 0.3840 0.235 Uiso 1 1 calc R
C4C C 1.1077(8) -0.3253(8) 0.1187(6) 0.062(2) Uani 1 1 d .
H4C H 1.2046 -0.3454 0.1173 0.075 Uiso 1 1 calc R
C41C C 1.1194(13) -0.2169(8) 0.1620(7) 0.080(3) Uani 1 1 d .
H41A'' H 1.0258 -0.1963 0.1657 0.096 Uiso 1 1 calc R
H41B'' H 1.1560 -0.1795 0.1279 0.096 Uiso 1 1 calc R
H41C'' H 1.1837 -0.2072 0.2195 0.096 Uiso 1 1 calc R
N5C N 1.0153(7) -0.3445(5) 0.0286(5) 0.0560(17) Uani 1 1 d .
H5C H 0.9237 -0.3533 0.0199 0.067 Uiso 1 1 calc R
C3C C 1.0498(9) -0.3862(8) 0.1723(6) 0.067(2) Uani 1 1 d .
O1C O 1.1319(7) -0.4444(7) 0.2105(5) 0.094(3) Uani 1 1 d .
O2C O 0.9247(6) -0.3805(6) 0.1752(4) 0.0758(19) Uani 1 1 d .
C6C C 1.0688(8) -0.3487(6) -0.0401(6) 0.057(2) Uani 1 1 d .
O6C O 1.1996(5) -0.3419(5) -0.0321(4) 0.0644(16) Uani 1 1 d .
C7C C 0.9654(8) -0.3626(6) -0.1283(6) 0.0536(19) Uani 1 1 d .
H7C H 0.8670 -0.3595 -0.1218 0.064 Uiso 1 1 calc R
C71C C 0.9809(9) -0.4654(7) -0.1848(7) 0.067(2) Uani 1 1 d .
H71C H 1.0792 -0.4669 -0.1917 0.080 Uiso 1 1 calc R
C73C C 0.8783(12) -0.4779(8) -0.2738(7) 0.079(3) Uani 1 1 d .
H73C H 0.8843 -0.4192 -0.2962 0.095 Uiso 1 1 calc R
H73D H 0.7806 -0.4868 -0.2696 0.095 Uiso 1 1 calc R
C74C C 0.9123(15) -0.5684(11) -0.3398(9) 0.104(4) Uani 1 1 d .
H74D H 0.8748 -0.6274 -0.3299 0.125 Uiso 1 1 calc R
H74E H 1.0148 -0.5707 -0.3310 0.125 Uiso 1 1 calc R
H74F H 0.8681 -0.5619 -0.3985 0.125 Uiso 1 1 calc R
C72C C 0.9608(16) -0.5460(9) -0.1374(9) 0.094(3) Uani 1 1 d .
H72D H 0.9543 -0.6083 -0.1759 0.113 Uiso 1 1 calc R
H72E H 0.8739 -0.5376 -0.1189 0.113 Uiso 1 1 calc R
H72F H 1.0416 -0.5429 -0.0874 0.113 Uiso 1 1 calc R
N8C N 0.9945(6) -0.2815(5) -0.1673(4) 0.0488(15) Uani 1 1 d .
H8C H 1.0809 -0.2708 -0.1703 0.059 Uiso 1 1 calc R
C9C C 0.8965(7) -0.2257(6) -0.1972(4) 0.0459(17) Uani 1 1 d .
O9C O 0.7668(5) -0.2350(5) -0.2038(4) 0.0615(16) Uani 1 1 d .
C10C C 0.9509(7) -0.1343(6) -0.2239(5) 0.0472(17) Uani 1 1 d .
H10G' H 1.0493 -0.1427 -0.2294 0.057 Uiso 1 1 calc R
N10C N 0.8536(7) -0.1279(6) -0.3089(5) 0.0627(19) Uani 1 1 d .
H10H' H 0.7698 -0.1065 -0.3016 0.075 Uiso 1 1 calc R
H10I' H 0.8388 -0.1866 -0.3438 0.075 Uiso 1 1 calc R
H10J' H 0.8935 -0.0868 -0.3327 0.075 Uiso 1 1 calc R
C11C C 0.9488(13) -0.0433(8) -0.1558(7) 0.077(3) Uani 1 1 d .
H11C H 0.8511 -0.0384 -0.1482 0.093 Uiso 1 1 calc R
C12C C 0.9911(18) 0.0490(9) -0.1798(10) 0.102(4) Uani 1 1 d .
H12G H 1.0113 0.1010 -0.1294 0.122 Uiso 1 1 calc R
H12H H 0.9134 0.0654 -0.2244 0.122 Uiso 1 1 calc R
H12I H 1.0754 0.0395 -0.2008 0.122 Uiso 1 1 calc R
C13C C 1.0586(17) -0.0547(11) -0.0643(8) 0.109(4) Uani 1 1 d .
H13G' H 1.1495 -0.0746 -0.0739 0.131 Uiso 1 1 calc R
H13H' H 1.0186 -0.1030 -0.0412 0.131 Uiso 1 1 calc R
H13I' H 1.0728 0.0066 -0.0237 0.131 Uiso 1 1 calc R
C4D C 1.4033(8) -0.0930(7) -0.2380(6) 0.056(2) Uani 1 1 d .
H4D H 1.2988 -0.1075 -0.2583 0.067 Uiso 1 1 calc R
C71D C 1.4047(9) -0.4318(8) -0.2410(6) 0.066(2) Uani 1 1 d .
H71D H 1.3014 -0.4349 -0.2447 0.079 Uiso 1 1 calc R
C72D C 1.4217(13) -0.4236(9) -0.3309(6) 0.086(3) Uani 1 1 d .
H72A H 1.3928 -0.4849 -0.3708 0.104 Uiso 1 1 calc R
H72B H 1.5207 -0.4066 -0.3260 0.104 Uiso 1 1 calc R
H72C H 1.3622 -0.3741 -0.3521 0.104 Uiso 1 1 calc R
C73D C 1.4685(11) -0.5232(7) -0.2110(6) 0.070(2) Uani 1 1 d .
H73A H 1.4963 -0.5108 -0.1479 0.084 Uiso 1 1 calc R
H73B H 1.5548 -0.5368 -0.2305 0.084 Uiso 1 1 calc R
C74D C 1.3606(15) -0.6145(10) -0.2466(12) 0.112(5) Uani 1 1 d .
H74A H 1.3594 -0.6413 -0.3059 0.135 Uiso 1 1 calc R
H74B H 1.2657 -0.5958 -0.2440 0.135 Uiso 1 1 calc R
H74C H 1.3902 -0.6625 -0.2118 0.135 Uiso 1 1 calc R
N8D N 1.4606(6) -0.3435(4) -0.0891(4) 0.0443(13) Uani 1 1 d .
H8D H 1.3761 -0.3449 -0.0807 0.053 Uiso 1 1 calc R
C9D C 1.5744(7) -0.3453(5) -0.0231(5) 0.0456(16) Uani 1 1 d .
C10D C 1.5426(7) -0.3414(6) 0.0668(5) 0.0445(16) Uani 1 1 d .
H10J H 1.4400 -0.3579 0.0578 0.053 Uiso 1 1 calc R
N10D N 1.6291(7) -0.4162(6) 0.1055(5) 0.0608(17) Uani 1 1 d .
H10K H 1.7216 -0.3953 0.1238 0.073 Uiso 1 1 calc R
H10L H 1.6187 -0.4712 0.0657 0.073 Uiso 1 1 calc R
H10M H 1.5991 -0.4271 0.1504 0.073 Uiso 1 1 calc R
C11D C 1.5821(10) -0.2395(7) 0.1237(6) 0.065(2) Uani 1 1 d .
H11D H 1.6846 -0.2242 0.1310 0.078 Uiso 1 1 calc R
C12D C 1.5596(13) -0.2356(9) 0.2141(7) 0.081(3) Uani 1 1 d .
H12J H 1.4615 -0.2561 0.2082 0.097 Uiso 1 1 calc R
H12K H 1.5796 -0.1701 0.2474 0.097 Uiso 1 1 calc R
H12L H 1.6234 -0.2782 0.2433 0.097 Uiso 1 1 calc R
C13D C 1.4976(12) -0.1661(7) 0.0791(8) 0.076(3) Uani 1 1 d .
H13J H 1.5252 -0.1020 0.1143 0.092 Uiso 1 1 calc R
H13K H 1.3965 -0.1800 0.0707 0.092 Uiso 1 1 calc R
H13L H 1.5168 -0.1693 0.0236 0.092 Uiso 1 1 calc R
O9D O 1.6996(5) -0.3476(5) -0.0261(4) 0.0572(14) Uani 1 1 d .
C41D C 1.4340(14) -0.0116(8) -0.1579(8) 0.083(3) Uani 1 1 d .
H41D H 1.5318 0.0141 -0.1447 0.099 Uiso 1 1 calc R
H41E H 1.4204 -0.0366 -0.1094 0.099 Uiso 1 1 calc R
H41F H 1.3694 0.0393 -0.1686 0.099 Uiso 1 1 calc R
N5D N 1.4700(5) -0.1797(5) -0.2189(4) 0.0445(14) Uani 1 1 d .
H5D H 1.5578 -0.1880 -0.2204 0.053 Uiso 1 1 calc R
C6D C 1.3954(6) -0.2480(6) -0.1986(4) 0.0443(17) Uani 1 1 d .
O6D O 1.2690(5) -0.2401(5) -0.1968(4) 0.0618(16) Uani 1 1 d .
C7D C 1.4736(8) -0.3391(6) -0.1755(5) 0.0500(18) Uani 1 1 d .
H7D H 1.5756 -0.3314 -0.1739 0.060 Uiso 1 1 calc R
C3D C 1.4512(7) -0.0574(6) -0.3091(5) 0.0523(19) Uani 1 1 d .
O2D O 1.5783(6) -0.0638(5) -0.3134(4) 0.0703(18) Uani 1 1 d .
O1D O 1.3611(6) -0.0146(5) -0.3607(4) 0.0672(17) Uani 1 1 d .
C3E C 0.7148(15) 0.3375(10) 0.0225(8) 0.093(3) Uani 1 1 d .
O1E O 0.6319(14) 0.4085(9) 0.0047(8) 0.127(3) Uani 1 1 d .
H1E H 0.5587 0.3865 -0.0335 0.152 Uiso 1 1 calc R
O2E O 0.7930(15) 0.3276(9) 0.0872(7) 0.132(4) Uani 1 1 d .
C4E C 0.707(2) 0.2531(13) -0.0569(9) 0.117(5) Uani 1 1 d .
F5E F 0.770(3) 0.2756(10) -0.1078(11) 0.282(13) Uani 1 1 d .
F6E F 0.7362(18) 0.1724(8) -0.0377(8) 0.173(5) Uani 1 1 d .
F7E F 0.5571(18) 0.2296(9) -0.1045(7) 0.181(5) Uani 1 1 d .
O1F O 0.141(3) -0.2254(17) 0.3686(15) 0.121(6) Uiso 0.50 1 d P
H1F H 0.0821 -0.2680 0.3682 0.145 Uiso 0.50 1 calc PR
C2F C 0.137(4) -0.134(2) 0.442(2) 0.121(9) Uiso 0.50 1 d P
H2F1 H 0.0471 -0.1017 0.4291 0.146 Uiso 0.50 1 calc PR
H2F2 H 0.1560 -0.1496 0.4991 0.146 Uiso 0.50 1 calc PR
C3F C 0.247(2) -0.0832(14) 0.4320(13) 0.068(4) Uiso 0.50 1 d P
H3F1 H 0.3356 -0.0993 0.4686 0.082 Uiso 0.50 1 calc PR
H3F2 H 0.2345 -0.0147 0.4481 0.082 Uiso 0.50 1 calc PR
H3F3 H 0.2499 -0.0989 0.3723 0.082 Uiso 0.50 1 calc PR

loop_
_atom_site_aniso_label
_atom_site_aniso_U_11
_atom_site_aniso_U_22
_atom_site_aniso_U_33
_atom_site_aniso_U_23
_atom_site_aniso_U_13
_atom_site_aniso_U_12
O2A 0.038(3) 0.137(6) 0.150(6) 0.120(6) 0.050(4) 0.041(4)
O1A 0.042(3) 0.123(6) 0.121(5) 0.096(5) 0.025(3) 0.011(3)
C3A 0.045(4) 0.055(4) 0.090(5) 0.052(4) 0.025(4) 0.015(3)
C4A 0.035(4) 0.068(5) 0.082(5) 0.051(4) 0.029(3) 0.018(3)
C41A 0.112(9) 0.073(6) 0.108(9) 0.021(6) 0.061(7) 0.005(6)
N5A 0.026(3) 0.059(3) 0.051(3) 0.031(3) 0.016(2) 0.007(2)
C6A 0.029(3) 0.055(4) 0.031(3) 0.024(3) 0.007(2) 0.006(3)
O6A 0.024(2) 0.065(3) 0.068(3) 0.036(2) 0.017(2) 0.007(2)
C7A 0.031(3) 0.056(4) 0.044(3) 0.028(3) 0.011(3) 0.003(3)
C71A 0.054(4) 0.072(5) 0.050(4) 0.029(4) 0.023(3) 0.004(4)
C72A 0.057(5) 0.083(6) 0.048(4) 0.016(4) 0.012(3) -0.010(4)
C73A 0.060(5) 0.072(5) 0.052(4) 0.030(4) 0.023(3) 0.003(4)
C74A 0.077(6) 0.097(7) 0.050(4) 0.018(4) 0.019(4) -0.004(5)
N8A 0.021(2) 0.065(4) 0.048(3) 0.034(3) 0.013(2) 0.006(2)
C9A 0.024(3) 0.041(3) 0.041(3) 0.021(3) 0.006(2) 0.007(2)
O9A 0.026(2) 0.076(3) 0.071(3) 0.051(3) 0.015(2) 0.014(2)
C10A 0.029(3) 0.069(5) 0.051(4) 0.040(3) 0.010(3) 0.017(3)
N10A 0.029(3) 0.069(4) 0.061(3) 0.040(3) 0.015(2) 0.008(3)
C11A 0.147(11) 0.073(6) 0.051(5) 0.027(4) 0.011(5) 0.024(7)
C12A 0.200(17) 0.077(7) 0.081(7) 0.028(6) 0.046(9) 0.045(9)
C13A 0.117(11) 0.112(10) 0.090(8) 0.038(7) 0.027(7) 0.010(8)
C3B 0.029(4) 0.102(6) 0.069(5) 0.051(5) 0.022(3) 0.014(4)
O1B 0.030(3) 0.097(4) 0.080(4) 0.068(3) 0.017(2) 0.020(3)
O2B 0.027(3) 0.107(5) 0.092(4) 0.072(4) 0.019(2) 0.013(3)
C4B 0.030(3) 0.069(5) 0.065(4) 0.048(4) 0.009(3) 0.008(3)
C41B 0.059(5) 0.107(8) 0.065(5) 0.042(5) 0.008(4) 0.006(5)
N5B 0.018(2) 0.073(4) 0.066(4) 0.049(3) 0.013(2) 0.012(2)
C6B 0.021(3) 0.055(4) 0.057(4) 0.032(3) 0.012(3) 0.008(3)
C7B 0.023(3) 0.063(4) 0.058(4) 0.039(3) 0.015(3) 0.007(3)
O6B 0.026(3) 0.088(4) 0.073(3) 0.053(3) 0.019(2) 0.013(2)
N8B 0.020(2) 0.066(4) 0.052(3) 0.039(3) 0.013(2) 0.008(2)
C9B 0.028(3) 0.074(5) 0.031(3) 0.027(3) 0.009(2) 0.009(3)
O9B 0.021(2) 0.073(3) 0.073(3) 0.041(3) 0.018(2) 0.008(2)
C10B 0.036(4) 0.059(4) 0.072(5) 0.042(4) 0.018(3) 0.008(3)
N10B 0.034(3) 0.075(4) 0.081(4) 0.049(4) 0.019(3) 0.009(3)
C71B 0.044(4) 0.061(5) 0.073(5) 0.025(4) 0.030(3) 0.009(3)
C72B 0.070(6) 0.073(6) 0.091(7) 0.021(5) 0.027(5) -0.016(5)
C73B 0.061(5) 0.081(6) 0.067(5) 0.025(4) 0.020(4) 0.005(4)
C74B 0.070(6) 0.099(7) 0.067(5) 0.007(5) 0.029(4) 0.001(5)
C11B 0.065(6) 0.063(5) 0.075(5) 0.011(4) 0.021(4) 0.000(4)
C12B 0.063(6) 0.104(8) 0.067(6) 0.004(5) 0.008(4) 0.005(5)
C4C 0.029(4) 0.107(7) 0.072(5) 0.062(5) 0.018(3) 0.012(4)
C41C 0.079(7) 0.088(7) 0.084(6) 0.036(5) 0.027(5) 0.009(5)
N5C 0.029(3) 0.086(5) 0.073(4) 0.054(4) 0.021(3) 0.015(3)
C3C 0.037(4) 0.108(7) 0.077(5) 0.063(5) 0.020(4) 0.012(4)
O1C 0.039(3) 0.157(7) 0.123(6) 0.112(6) 0.025(3) 0.021(4)
O2C 0.042(3) 0.131(6) 0.080(4) 0.069(4) 0.026(3) 0.018(3)
C6C 0.024(3) 0.079(5) 0.090(6) 0.064(5) 0.021(3) 0.020(3)
O6C 0.029(3) 0.109(5) 0.079(4) 0.064(3) 0.023(2) 0.021(3)
C7C 0.027(3) 0.067(5) 0.085(5) 0.048(4) 0.021(3) 0.011(3)
C71C 0.037(4) 0.078(6) 0.092(6) 0.031(5) 0.020(4) 0.003(4)
C73C 0.067(6) 0.086(7) 0.089(7) 0.008(5) 0.035(5) -0.004(5)
C74C 0.091(8) 0.115(10) 0.093(8) -0.002(7) 0.020(6) -0.001(7)
C72C 0.102(9) 0.080(7) 0.106(8) 0.041(6) 0.023(7) 0.004(6)
N8C 0.025(3) 0.075(4) 0.064(4) 0.047(3) 0.018(2) 0.013(3)
C9C 0.032(4) 0.075(5) 0.046(4) 0.037(4) 0.018(3) 0.007(3)
O9C 0.020(2) 0.103(4) 0.087(4) 0.071(3) 0.019(2) 0.017(2)
C10C 0.029(3) 0.073(5) 0.055(4) 0.043(4) 0.016(3) 0.007(3)
N10C 0.036(3) 0.098(5) 0.068(4) 0.062(4) 0.006(3) -0.003(3)
C11C 0.083(7) 0.079(6) 0.083(6) 0.025(5) 0.040(5) -0.001(5)
C12C 0.125(11) 0.076(7) 0.122(10) 0.022(7) 0.062(8) 0.005(7)
C13C 0.134(11) 0.126(10) 0.066(6) 0.002(6) 0.037(6) -0.040(9)
C4D 0.034(4) 0.080(5) 0.073(5) 0.053(4) 0.020(3) 0.016(4)
C71D 0.041(4) 0.100(7) 0.060(5) 0.020(5) 0.016(3) -0.002(4)
C72D 0.090(8) 0.098(8) 0.053(5) 0.008(5) -0.006(5) -0.010(6)
C73D 0.070(6) 0.068(5) 0.070(5) 0.002(4) 0.022(4) -0.008(4)
C74D 0.075(8) 0.094(8) 0.174(14) 0.031(9) 0.041(8) -0.002(6)
N8D 0.024(3) 0.060(3) 0.061(3) 0.036(3) 0.014(2) 0.007(2)
C9D 0.037(4) 0.056(4) 0.063(4) 0.042(4) 0.024(3) 0.015(3)
C10D 0.025(3) 0.067(4) 0.056(4) 0.045(4) 0.013(3) 0.008(3)
N10D 0.043(4) 0.086(5) 0.069(4) 0.048(4) 0.020(3) 0.008(3)
C11D 0.053(5) 0.083(6) 0.064(5) 0.025(4) 0.018(4) -0.002(4)
C12D 0.089(7) 0.088(7) 0.069(6) 0.020(5) 0.026(5) -0.014(5)
C13D 0.083(7) 0.063(5) 0.093(7) 0.030(5) 0.032(5) -0.005(5)
O9D 0.027(3) 0.095(4) 0.069(3) 0.053(3) 0.020(2) 0.017(2)
C41D 0.095(8) 0.079(7) 0.101(8) 0.046(6) 0.052(6) 0.037(6)
N5D 0.017(2) 0.081(4) 0.049(3) 0.046(3) 0.009(2) 0.010(2)
C6D 0.017(3) 0.081(5) 0.052(4) 0.050(4) 0.012(2) 0.012(3)
O6D 0.029(3) 0.104(4) 0.077(3) 0.067(3) 0.022(2) 0.017(3)
C7D 0.031(3) 0.074(5) 0.050(4) 0.018(4) 0.017(3) 0.001(3)
C3D 0.026(4) 0.084(5) 0.068(4) 0.055(4) 0.019(3) 0.020(3)
O2D 0.035(3) 0.120(5) 0.085(4) 0.080(4) 0.022(3) 0.021(3)
O1D 0.034(3) 0.108(5) 0.085(4) 0.075(4) 0.020(3) 0.016(3)
C3E 0.094(8) 0.097(8) 0.084(7) 0.031(6) 0.010(6) 0.012(7)
O1E 0.133(9) 0.122(8) 0.116(8) 0.027(6) 0.014(6) 0.010(7)
O2E 0.154(10) 0.147(9) 0.093(6) 0.055(6) 0.004(6) 0.023(7)
C4E 0.174(17) 0.117(11) 0.078(8) 0.049(8) 0.044(9) 0.031(11)
F5E 0.52(3) 0.157(10) 0.209(14) -0.074(9) 0.25(2) -0.152(15)
F6E 0.272(16) 0.108(7) 0.132(8) 0.009(6) 0.052(8) -0.018(8)
F7E 0.242(15) 0.150(9) 0.114(7) 0.005(6) -0.003(8) -0.049(9)

loop_
_atom_type_symbol
_atom_type_description
_atom_type_scat_dispersion_real
_atom_type_scat_dispersion_imag
_atom_type_scat_source
C C 0.0033 0.0016 'International Tables Vol C Tables 4.2.6.8 and 6.1.1.4'
H H 0.0000 0.0000 'International Tables Vol C Tables 4.2.6.8 and 6.1.1.4'
N N 0.0061 0.0033 'International Tables Vol C Tables 4.2.6.8 and 6.1.1.4'
O O 0.0106 0.0060 'International Tables Vol C Tables 4.2.6.8 and 6.1.1.4'
F F 0.0171 0.0103 'International Tables Vol C Tables 4.2.6.8 and 6.1.1.4'

loop_
_geom_angle_atom_site_label_1
_geom_angle_atom_site_label_2
_geom_angle_atom_site_label_3
_geom_angle
O2A C3A O1A 122.5(7)
O2A C3A C4A 118.4(6)
O1A C3A C4A 119.2(7)
N5A C4A C41A 113.6(8)
N5A C4A C3A 108.7(6)
C41A C4A C3A 110.3(8)
C6A N5A C4A 122.0(6)
O6A C6A N5A 124.2(6)
O6A C6A C7A 120.7(6)
N5A C6A C7A 115.1(6)
N8A C7A C71A 115.0(6)
N8A C7A C6A 105.3(5)
C71A C7A C6A 113.1(6)
C72A C71A C7A 114.2(7)
C72A C71A C73A 111.2(7)
C7A C71A C73A 110.7(7)
C74A C73A C71A 115.3(8)
C9A N8A C7A 121.9(5)
O9A C9A N8A 124.1(6)
O9A C9A C10A 119.2(5)
N8A C9A C10A 116.5(5)
N10A C10A C9A 107.4(6)
N10A C10A C11A 113.1(6)
C9A C10A C11A 110.7(7)
C13A C11A C12A 114.0(11)
C13A C11A C10A 120.4(11)
C12A C11A C10A 115.1(9)
O2B C3B O1B 122.9(7)
O2B C3B C4B 119.6(7)
O1B C3B C4B 117.0(6)
N5B C4B C3B 111.1(6)
N5B C4B C41B 110.7(7)
C3B C4B C41B 109.1(7)
C6B N5B C4B 120.5(6)
O6B C6B N5B 122.2(6)
O6B C6B C7B 120.4(6)
N5B C6B C7B 117.4(5)
N8B C7B C6B 106.6(5)
N8B C7B C71B 114.3(6)
C6B C7B C71B 110.1(6)
C9B N8B C7B 123.3(5)
O9B C9B N8B 123.7(7)
O9B C9B C10B 119.4(7)
N8B C9B C10B 116.8(6)
N10B C10B C9B 107.7(6)
N10B C10B C11B 109.6(7)
C9B C10B C11B 112.6(7)
C7B C71B C72B 110.4(7)
C7B C71B C73B 110.7(7)
C72B C71B C73B 112.0(8)
C71B C73B C74B 112.7(8)
C13B C11B C12B 118.6(16)
C13B C11B C10B 107.5(15)
C12B C11B C10B 108.9(7)
N5C C4C C41C 112.1(7)
N5C C4C C3C 109.9(7)
C41C C4C C3C 110.2(8)
C6C N5C C4C 122.4(6)
O2C C3C O1C 121.3(7)
O2C C3C C4C 119.4(7)
O1C C3C C4C 119.3(7)
O6C C6C N5C 121.9(8)
O6C C6C C7C 119.9(7)
N5C C6C C7C 118.2(6)
N8C C7C C6C 107.3(6)
N8C C7C C71C 112.8(7)
C6C C7C C71C 110.3(7)
C73C C71C C72C 113.2(9)
C73C C71C C7C 109.9(8)
C72C C71C C7C 110.1(9)
C71C C73C C74C 112.0(9)
C9C N8C C7C 122.9(6)
O9C C9C N8C 126.9(7)
O9C C9C C10C 117.3(6)
N8C C9C C10C 115.8(6)
N10C C10C C11C 110.9(7)
N10C C10C C9C 106.9(6)
C11C C10C C9C 110.2(6)
C12C C11C C10C 113.3(9)
C12C C11C C13C 109.2(11)
C10C C11C C13C 108.4(9)
N5D C4D C41D 111.5(7)
N5D C4D C3D 112.3(7)
C41D C4D C3D 108.7(8)
C7D C71D C73D 111.2(7)
C7D C71D C72D 108.3(8)
C73D C71D C72D 113.1(8)
C71D C73D C74D 112.6(9)
C9D N8D C7D 122.2(6)
O9D C9D N8D 126.1(7)
O9D C9D C10D 118.1(6)
N8D C9D C10D 115.7(6)
N10D C10D C11D 112.2(6)
N10D C10D C9D 106.0(6)
C11D C10D C9D 110.3(6)
C13D C11D C12D 111.8(9)
C13D C11D C10D 109.9(7)
C12D C11D C10D 111.0(7)
C6D N5D C4D 119.8(6)
O6D C6D N5D 122.5(6)
O6D C6D C7D 119.6(6)
N5D C6D C7D 117.9(5)
N8D C7D C71D 110.4(7)
N8D C7D C6D 105.7(6)
C71D C7D C6D 111.4(6)
O2D C3D O1D 120.7(6)
O2D C3D C4D 120.5(6)
O1D C3D C4D 118.6(6)
O2E C3E O1E 130.5(14)
O2E C3E C4E 115.1(13)
O1E C3E C4E 114.4(11)
F6E C4E F5E 114.7(19)
F6E C4E F7E 98.1(16)
F5E C4E F7E 107.2(16)
F6E C4E C3E 114.4(12)
F5E C4E C3E 112.4(16)
F7E C4E C3E 108.6(14)
C3F C2F O1F 96(2)

loop_
_geom_bond_atom_site_label_1
_geom_bond_atom_site_label_2
_geom_bond_distance
O2A C3A 1.213(10)
O1A C3A 1.245(10)
C3A C4A 1.557(10)
C4A N5A 1.461(10)
C4A C41A 1.462(16)
N5A C6A 1.321(9)
C6A O6A 1.219(8)
C6A C7A 1.548(10)
C7A N8A 1.462(8)
C7A C71A 1.517(12)
C71A C72A 1.504(12)
C71A C73A 1.561(10)
C73A C74A 1.491(13)
N8A C9A 1.347(8)
C9A O9A 1.223(8)
C9A C10A 1.504(9)
C10A N10A 1.494(9)
C10A C11A 1.509(14)
C11A C13A 1.456(16)
C11A C12A 1.520(16)
C3B O2B 1.238(9)
C3B O1B 1.248(9)
C3B C4B 1.539(11)
C4B N5B 1.442(9)
C4B C41B 1.535(14)
N5B C6B 1.334(9)
C6B O6B 1.223(8)
C6B C7B 1.519(9)
C7B N8B 1.447(9)
C7B C71B 1.527(12)
N8B C9B 1.337(9)
C9B O9B 1.232(8)
C9B C10B 1.512(11)
C10B N10B 1.482(10)
C10B C11B 1.548(13)
C71B C72B 1.522(13)
C71B C73B 1.543(12)
C73B C74B 1.532(14)
C11B C13B 1.40(3)
C11B C12B 1.544(14)
C4C N5C 1.473(11)
C4C C41C 1.534(16)
C4C C3C 1.529(11)
N5C C6C 1.338(11)
C3C O2C 1.220(10)
C3C O1C 1.274(11)
C6C O6C 1.232(9)
C6C C7C 1.493(12)
C7C N8C 1.464(9)
C7C C71C 1.581(14)
C71C C73C 1.500(15)
C71C C72C 1.526(16)
C73C C74C 1.587(17)
N8C C9C 1.286(9)
C9C O9C 1.229(8)
C9C C10C 1.561(10)
C10C N10C 1.473(9)
C10C C11C 1.519(14)
C11C C12C 1.507(16)
C11C C13C 1.622(18)
C4D N5D 1.428(10)
C4D C41D 1.516(16)
C4D C3D 1.517(10)
C71D C7D 1.531(12)
C71D C73D 1.535(15)
C71D C72D 1.539(14)
C73D C74D 1.561(16)
N8D C9D 1.322(9)
N8D C7D 1.455(10)
C9D O9D 1.219(8)
C9D C10D 1.559(10)
C10D N10D 1.478(9)
C10D C11D 1.528(13)
C11D C13D 1.496(14)
C11D C12D 1.530(13)
N5D C6D 1.335(9)
C6D O6D 1.229(8)
C6D C7D 1.546(11)
C3D O2D 1.245(9)
C3D O1D 1.279(9)
C3E O2E 1.156(15)
C3E O1E 1.308(16)
C3E C4E 1.56(2)
C4E F6E 1.246(18)
C4E F5E 1.228(19)
C4E F7E 1.45(2)
O1F C2F 1.58(4)
C2F C3F 1.33(4)

loop_
_geom_torsion_atom_site_label_1
_geom_torsion_atom_site_label_2
_geom_torsion_atom_site_label_3
_geom_torsion_atom_site_label_4
_geom_torsion
O2A C3A C4A N5A -52.2(12)
O1A C3A C4A N5A 127.6(9)
O2A C3A C4A C41A 73.0(12)
O1A C3A C4A C41A -107.2(11)
C41A C4A N5A C6A 99.5(9)
C3A C4A N5A C6A -137.2(7)
C4A N5A C6A O6A 2.5(9)
C4A N5A C6A C7A -179.9(6)
O6A C6A C7A N8A -52.5(7)
N5A C6A C7A N8A 129.8(5)
O6A C6A C7A C71A 73.8(8)
N5A C6A C7A C71A -103.9(7)
N8A C7A C71A C72A 49.6(9)
C6A C7A C71A C72A -71.3(8)
N8A C7A C71A C73A 176.0(6)
C6A C7A C71A C73A 55.1(8)
C72A C71A C73A C74A -63.8(10)
C7A C71A C73A C74A 168.2(8)
C71A C7A N8A C9A 105.9(8)
C6A C7A N8A C9A -129.0(6)
C7A N8A C9A O9A -10.8(11)
C7A N8A C9A C10A 163.9(6)
O9A C9A C10A N10A -44.7(8)
N8A C9A C10A N10A 140.4(6)
O9A C9A C10A C11A 79.2(9)
N8A C9A C10A C11A -95.8(9)
N10A C10A C11A C13A -46.7(16)
C9A C10A C11A C13A -167.2(12)
N10A C10A C11A C12A 170.6(11)
C9A C10A C11A C12A 50.1(15)
O2B C3B C4B N5B -33.4(12)
O1B C3B C4B N5B 154.5(8)
O2B C3B C4B C41B 88.9(10)
O1B C3B C4B C41B -83.1(10)
C3B C4B N5B C6B -145.3(7)
C41B C4B N5B C6B 93.2(9)
C4B N5B C6B O6B 0.4(12)
C4B N5B C6B C7B -179.3(7)
O6B C6B C7B N8B -50.7(9)
N5B C6B C7B N8B 129.0(7)
O6B C6B C7B C71B 73.7(9)
N5B C6B C7B C71B -106.5(7)
C6B C7B N8B C9B -123.3(6)
C71B C7B N8B C9B 114.8(7)
C7B N8B C9B O9B -7.0(10)
C7B N8B C9B C10B 169.9(6)
O9B C9B C10B N10B -42.9(9)
N8B C9B C10B N10B 140.1(6)
O9B C9B C10B C11B 78.1(8)
N8B C9B C10B C11B -98.9(8)
N8B C7B C71B C72B 179.5(7)
C6B C7B C71B C72B 59.6(8)
N8B C7B C71B C73B -55.8(8)
C6B C7B C71B C73B -175.7(6)
C7B C71B C73B C74B 168.4(8)
C72B C71B C73B C74B -67.9(11)
N10B C10B C11B C13B -52.9(16)
C9B C10B C11B C13B -172.7(15)
N10B C10B C11B C12B 177.4(7)
C9B C10B C11B C12B 57.6(10)
C41C C4C N5C C6C 94.4(10)
C3C C4C N5C C6C -142.6(8)
N5C C4C C3C O2C -54.6(13)
C41C C4C C3C O2C 69.4(12)
N5C C4C C3C O1C 123.0(10)
C41C C4C C3C O1C -113.0(11)
C4C N5C C6C O6C 4.0(13)
C4C N5C C6C C7C -176.4(8)
O6C C6C C7C N8C -56.6(10)
N5C C6C C7C N8C 123.8(8)
O6C C6C C7C C71C 66.7(10)
N5C C6C C7C C71C -113.0(8)
N8C C7C C71C C73C -59.0(9)
C6C C7C C71C C73C -179.0(7)
N8C C7C C71C C72C 175.6(8)
C6C C7C C71C C72C 55.6(9)
C72C C71C C73C C74C -69.1(13)
C7C C71C C73C C74C 167.4(9)
C6C C7C N8C C9C -125.7(8)
C71C C7C N8C C9C 112.6(8)
C7C N8C C9C O9C -5.7(13)
C7C N8C C9C C10C 171.4(7)
O9C C9C C10C N10C -47.7(9)
N8C C9C C10C N10C 134.9(7)
O9C C9C C10C C11C 72.9(9)
N8C C9C C10C C11C -104.5(8)
N10C C10C C11C C12C -58.2(12)
C9C C10C C11C C12C -176.4(9)
N10C C10C C11C C13C -179.6(7)
C9C C10C C11C C13C 62.2(9)
C7D C71D C73D C74D 152.4(10)
C72D C71D C73D C74D -85.4(12)
C7D N8D C9D O9D -3.1(12)
C7D N8D C9D C10D 175.1(7)
O9D C9D C10D N10D -46.6(9)
N8D C9D C10D N10D 135.0(7)
O9D C9D C10D C11D 75.0(9)
N8D C9D C10D C11D -103.4(8)
N10D C10D C11D C13D 176.8(7)
C9D C10D C11D C13D 58.9(9)
N10D C10D C11D C12D -59.0(9)
C9D C10D C11D C12D -176.9(7)
C41D C4D N5D C6D 93.9(9)
C3D C4D N5D C6D -143.7(7)
C4D N5D C6D O6D 1.0(11)
C4D N5D C6D C7D -178.0(7)
C9D N8D C7D C71D 115.6(8)
C9D N8D C7D C6D -123.8(7)
C73D C71D C7D N8D -55.0(9)
C72D C71D C7D N8D -179.8(7)
C73D C71D C7D C6D -172.1(7)
C72D C71D C7D C6D 63.1(9)
O6D C6D C7D N8D -55.8(9)
N5D C6D C7D N8D 123.3(7)
O6D C6D C7D C71D 64.2(9)
N5D C6D C7D C71D -116.7(7)
N5D C4D C3D O2D -37.6(12)
C41D C4D C3D O2D 86.3(11)
N5D C4D C3D O1D 147.2(8)
C41D C4D C3D O1D -88.9(10)
O2E C3E C4E F6E 27(2)
O1E C3E C4E F6E -153.2(17)
O2E C3E C4E F5E -106(2)
O1E C3E C4E F5E 74(2)
O2E C3E C4E F7E 135.7(14)
O1E C3E C4E F7E -44.7(17)
